data_7154930
loop_
_publ_author_name
'Shao, Min'
'Wu, Yunjun'
'Feng, Zhijun'
'Gu, Xiaoxia'
'Wang, Shaoyin'

_publ_section_title
;
 Synthesis of polysubstituted 1,2-dihydroquinolines and indoles via
 cascade reactions of arylamines and propargylic alcohols catalyzed by
 FeCl3&#x00B7;6H2O.
;
_journal_issue 8
_journal_name_full 'Organic &amp; biomolecular chemistry'
_journal_page_first 2515
_journal_page_last 2521
_journal_paper_doi 10.1039/c5ob02658j
_journal_volume 14
_journal_year 2016
_chemical_formula_sum 'C34 H33 N O4 S'
_chemical_formula_weight 551.67
_chemical_name_systematic 6
_space_group_IT_number 15
_symmetry_cell_setting monoclinic
_symmetry_space_group_name_Hall '-C 2yc'
_symmetry_space_group_name_H-M 'C 1 2/c 1'
_atom_sites_solution_hydrogens geom
_atom_sites_solution_primary direct
_atom_sites_solution_secondary difmap
_audit_creation_method SHELXL-97
_audit_update_record
;
2015-12-16 deposited with the CCDC.
2016-01-21 downloaded from the CCDC.
;
_cell_angle_alpha 90.00
_cell_angle_beta 107.9870(10)
_cell_angle_gamma 90.00
_cell_formula_units_Z 8
_cell_length_a 23.7576(14)
_cell_length_b 12.0212(7)
_cell_length_c 21.1978(13)
_cell_measurement_reflns_used 8957
_cell_measurement_temperature 293(2)
_cell_measurement_theta_max 27.41
_cell_measurement_theta_min 2.29
_cell_volume 5758.1(6)
_computing_cell_refinement 'Bruker SMART'
_computing_data_collection 'Bruker SMART'
_computing_data_reduction 'Bruker SAINT'
_computing_molecular_graphics 'Bruker SHELXTL'
_computing_publication_material 'Bruker SHELXTL'
_computing_structure_refinement 'SHELXL-97 (Sheldrick, 1997)'
_computing_structure_solution 'SHELXS-97 (Sheldrick, 1990)'
_diffrn_ambient_temperature 293(2)
_diffrn_measured_fraction_theta_full 0.996
_diffrn_measured_fraction_theta_max 0.996
_diffrn_measurement_device_type 'CCD area detector'
_diffrn_measurement_method 'phi and omega scans'
_diffrn_radiation_monochromator graphite
_diffrn_radiation_source 'fine-focus sealed tube'
_diffrn_radiation_type MoK\a
_diffrn_radiation_wavelength 0.71073
_diffrn_reflns_av_R_equivalents 0.0290
_diffrn_reflns_av_sigmaI/netI 0.0271
_diffrn_reflns_limit_h_max 24
_diffrn_reflns_limit_h_min -30
_diffrn_reflns_limit_k_max 15
_diffrn_reflns_limit_k_min -15
_diffrn_reflns_limit_l_max 27
_diffrn_reflns_limit_l_min -27
_diffrn_reflns_number 24660
_diffrn_reflns_theta_full 27.59
_diffrn_reflns_theta_max 27.59
_diffrn_reflns_theta_min 1.80
_exptl_absorpt_coefficient_mu 0.152
_exptl_absorpt_correction_T_max 0.9805
_exptl_absorpt_correction_T_min 0.9746
_exptl_absorpt_correction_type multi-scan
_exptl_crystal_colour colorless
_exptl_crystal_density_diffrn 1.273
_exptl_crystal_density_method 'not measured'
_exptl_crystal_description block
_exptl_crystal_F_000 2336
_exptl_crystal_size_max 0.17
_exptl_crystal_size_mid 0.15
_exptl_crystal_size_min 0.13
_refine_diff_density_max 0.201
_refine_diff_density_min -0.378
_refine_diff_density_rms 0.040
_refine_ls_extinction_method none
_refine_ls_goodness_of_fit_ref 1.022
_refine_ls_hydrogen_treatment mixed
_refine_ls_matrix_type full
_refine_ls_number_parameters 365
_refine_ls_number_reflns 6652
_refine_ls_number_restraints 0
_refine_ls_restrained_S_all 1.022
_refine_ls_R_factor_all 0.0614
_refine_ls_R_factor_gt 0.0417
_refine_ls_shift/su_max 0.002
_refine_ls_shift/su_mean 0.000
_refine_ls_structure_factor_coef Fsqd
_refine_ls_weighting_details 'calc w=1/[\s^2^(Fo^2^)+(0.0605P)^2^+2.3337P] where P=(Fo^2^+2Fc^2^)/3'
_refine_ls_weighting_scheme calc
_refine_ls_wR_factor_gt 0.1095
_refine_ls_wR_factor_ref 0.1233
_reflns_number_gt 4900
_reflns_number_total 6652
_reflns_threshold_expression >2sigma(I)
_cod_data_source_file c5ob02658j2.cif
_cod_data_source_block 141202a_0m
_cod_depositor_comments
;
The following automatic conversions were performed:

'_symmetry_cell_setting' value 'Monoclinic' changed to 'monoclinic'
according to
/usr/data/users/saulius/crontab/automatic-downloads/rss-feeds/RSC/lib/dictionaries/cif_core.dic
dictionary named 'cif_core.dic' version 2.4.2 from 2011-04-26.

Automatic conversion script
Id: cif_fix_values 4268 2015-11-12 08:31:59Z antanas 

 Adding full bibliography for 7154928--7154931.cif.
;
_cod_original_sg_symbol_H-M C2/c
_cod_database_code 7154930

loop_
_symmetry_equiv_pos_as_xyz
'x, y, z'
'-x, y, -z+1/2'
'x+1/2, y+1/2, z'
'-x+1/2, y+1/2, -z+1/2'
'-x, -y, -z'
'x, -y, z-1/2'
'-x+1/2, -y+1/2, -z'
'x+1/2, -y+1/2, z-1/2'

loop_
_atom_site_label
_atom_site_type_symbol
_atom_site_fract_x
_atom_site_fract_y
_atom_site_fract_z
_atom_site_U_iso_or_equiv
_atom_site_adp_type
_atom_site_occupancy
_atom_site_symmetry_multiplicity
_atom_site_calc_flag
_atom_site_refinement_flags
C1 C 0.07822(7) 0.63722(13) 0.06966(8) 0.0427(4) Uani 1 1 d .
C2 C 0.13884(7) 0.64833(14) 0.09818(9) 0.0487(4) Uani 1 1 d .
H2 H 0.1581 0.6143 0.1385 0.058 Uiso 1 1 calc R
C3 C 0.17015(8) 0.71046(15) 0.06599(9) 0.0520(4) Uani 1 1 d .
H3 H 0.2108 0.7182 0.0850 0.062 Uiso 1 1 calc R
C4 C 0.14244(8) 0.76187(14) 0.00587(9) 0.0499(4) Uani 1 1 d .
C5 C 0.08217(8) 0.74888(16) -0.02179(9) 0.0565(4) Uani 1 1 d .
H5 H 0.0630 0.7825 -0.0622 0.068 Uiso 1 1 calc R
C6 C 0.04978(8) 0.68681(15) 0.00957(9) 0.0525(4) Uani 1 1 d .
H6 H 0.0091 0.6785 -0.0097 0.063 Uiso 1 1 calc R
C7 C 0.17689(10) 0.83075(17) -0.02873(11) 0.0685(5) Uani 1 1 d .
H7A H 0.2094 0.8660 0.0037 0.103 Uiso 1 1 calc R
H7B H 0.1515 0.8865 -0.0554 0.103 Uiso 1 1 calc R
H7C H 0.1917 0.7837 -0.0566 0.103 Uiso 1 1 calc R
C8 C 0.09533(7) 0.64897(13) 0.23596(8) 0.0417(3) Uani 1 1 d .
C9 C 0.10748(7) 0.75497(13) 0.25780(7) 0.0409(3) Uani 1 1 d .
C10 C 0.06454(6) 0.82802(13) 0.21364(7) 0.0399(3) Uani 1 1 d .
C11 C 0.05629(7) 0.94282(13) 0.21220(8) 0.0462(4) Uani 1 1 d .
H11 H 0.0800 0.9875 0.2457 0.055 Uiso 1 1 calc R
C12 C 0.01232(7) 0.98911(14) 0.16024(9) 0.0494(4) Uani 1 1 d .
C13 C -0.02473(7) 0.92053(15) 0.11067(9) 0.0511(4) Uani 1 1 d .
C14 C -0.01907(7) 0.80672(14) 0.11373(8) 0.0488(4) Uani 1 1 d .
H14 H -0.0447 0.7613 0.0822 0.059 Uiso 1 1 calc R
C15 C 0.02631(6) 0.76178(13) 0.16556(8) 0.0405(3) Uani 1 1 d .
C16 C 0.04510(11) 1.17408(18) 0.18997(14) 0.0920(8) Uani 1 1 d .
H16A H 0.0496 1.1649 0.2363 0.138 Uiso 1 1 calc R
H16B H 0.0337 1.2494 0.1770 0.138 Uiso 1 1 calc R
H16C H 0.0820 1.1579 0.1822 0.138 Uiso 1 1 calc R
C17 C -0.07910(12) 0.9290(2) -0.00341(11) 0.0902(8) Uani 1 1 d .
H17A H -0.0432 0.9034 -0.0104 0.135 Uiso 1 1 calc R
H17B H -0.0971 0.9848 -0.0358 0.135 Uiso 1 1 calc R
H17C H -0.1059 0.8676 -0.0077 0.135 Uiso 1 1 calc R
C18 C 0.15563(7) 0.78497(13) 0.31795(8) 0.0438(4) Uani 1 1 d .
H18 H 0.1584 0.7418 0.3552 0.053 Uiso 1 1 calc R
C19 C 0.19608(7) 0.86599(12) 0.32646(7) 0.0408(3) Uani 1 1 d .
C20 C 0.20100(7) 0.94263(13) 0.27346(8) 0.0406(3) Uani 1 1 d .
C21 C 0.21068(8) 1.05600(14) 0.28687(9) 0.0527(4) Uani 1 1 d .
H21 H 0.2148 1.0825 0.3293 0.063 Uiso 1 1 calc R
C22 C 0.21417(9) 1.12924(15) 0.23799(10) 0.0610(5) Uani 1 1 d .
H22 H 0.2202 1.2046 0.2476 0.073 Uiso 1 1 calc R
C23 C 0.20873(9) 1.09109(17) 0.17510(10) 0.0613(5) Uani 1 1 d .
H23 H 0.2108 1.1404 0.1421 0.074 Uiso 1 1 calc R
C24 C 0.20015(8) 0.97959(17) 0.16153(9) 0.0561(4) Uani 1 1 d .
H24 H 0.1970 0.9534 0.1193 0.067 Uiso 1 1 calc R
C25 C 0.19616(7) 0.90585(14) 0.20996(8) 0.0467(4) Uani 1 1 d .
H25 H 0.1902 0.8306 0.1999 0.056 Uiso 1 1 calc R
C26 C 0.24094(7) 0.88045(13) 0.39302(8) 0.0420(4) Uani 1 1 d .
C27 C 0.22490(9) 0.88803(16) 0.45004(9) 0.0567(5) Uani 1 1 d .
H27 H 0.1851 0.8856 0.4475 0.068 Uiso 1 1 calc R
C28 C 0.26789(10) 0.89926(19) 0.51136(9) 0.0695(6) Uani 1 1 d .
H28 H 0.2565 0.9053 0.5494 0.083 Uiso 1 1 calc R
C29 C 0.32674(9) 0.90153(17) 0.51649(9) 0.0637(5) Uani 1 1 d .
H29 H 0.3552 0.9088 0.5578 0.076 Uiso 1 1 calc R
C30 C 0.34327(8) 0.89301(16) 0.46048(9) 0.0591(5) Uani 1 1 d .
H30 H 0.3832 0.8935 0.4637 0.071 Uiso 1 1 calc R
C31 C 0.30103(7) 0.88359(15) 0.39909(8) 0.0499(4) Uani 1 1 d .
H31 H 0.3129 0.8793 0.3612 0.060 Uiso 1 1 calc R
C32 C 0.12646(7) 0.54512(13) 0.26763(9) 0.0473(4) Uani 1 1 d .
H32A H 0.1613 0.5661 0.3036 0.057 Uiso 1 1 calc R
H32B H 0.1397 0.5050 0.2351 0.057 Uiso 1 1 calc R
C33 C 0.08918(9) 0.46749(16) 0.29474(10) 0.0603(5) Uani 1 1 d .
H33A H 0.0741 0.5078 0.3257 0.072 Uiso 1 1 calc R
H33B H 0.0556 0.4418 0.2586 0.072 Uiso 1 1 calc R
C34 C 0.12446(13) 0.36833(19) 0.32939(13) 0.0911(8) Uani 1 1 d .
H34A H 0.1389 0.3275 0.2986 0.137 Uiso 1 1 calc R
H34B H 0.0996 0.3210 0.3459 0.137 Uiso 1 1 calc R
H34C H 0.1573 0.3934 0.3657 0.137 Uiso 1 1 calc R
N1 N 0.04394(6) 0.64833(10) 0.17877(6) 0.0415(3) Uani 1 1 d .
O1 O 0.06474(6) 0.46268(9) 0.13717(6) 0.0563(3) Uani 1 1 d .
O2 O -0.02358(5) 0.56778(10) 0.07451(6) 0.0564(3) Uani 1 1 d .
O3 O -0.06616(6) 0.97435(12) 0.06023(7) 0.0755(4) Uani 1 1 d .
O4 O 0.00112(6) 1.10081(11) 0.15249(7) 0.0707(4) Uani 1 1 d .
S1 S 0.037255(18) 0.56612(3) 0.11293(2) 0.04483(12) Uani 1 1 d .

loop_
_atom_site_aniso_label
_atom_site_aniso_U_11
_atom_site_aniso_U_22
_atom_site_aniso_U_33
_atom_site_aniso_U_23
_atom_site_aniso_U_13
_atom_site_aniso_U_12
C1 0.0429(9) 0.0383(8) 0.0441(8) -0.0017(6) 0.0093(7) 0.0004(6)
C2 0.0443(9) 0.0516(9) 0.0465(9) 0.0061(7) 0.0085(7) 0.0047(7)
C3 0.0426(9) 0.0543(10) 0.0580(10) 0.0028(8) 0.0138(8) 0.0034(7)
C4 0.0579(11) 0.0418(8) 0.0538(10) 0.0011(7) 0.0231(8) 0.0065(7)
C5 0.0619(12) 0.0581(10) 0.0461(9) 0.0103(8) 0.0118(9) 0.0096(9)
C6 0.0454(9) 0.0564(10) 0.0476(9) 0.0013(8) 0.0025(8) 0.0012(8)
C7 0.0761(14) 0.0635(12) 0.0746(13) 0.0142(10) 0.0362(12) 0.0059(10)
C8 0.0352(8) 0.0439(8) 0.0419(8) 0.0052(7) 0.0059(6) -0.0035(6)
C9 0.0357(8) 0.0430(8) 0.0392(8) 0.0052(6) 0.0044(6) -0.0034(6)
C10 0.0329(8) 0.0447(8) 0.0387(8) 0.0015(6) 0.0061(6) 0.0001(6)
C11 0.0398(9) 0.0454(9) 0.0460(9) -0.0035(7) 0.0025(7) 0.0020(7)
C12 0.0445(9) 0.0455(9) 0.0515(9) -0.0013(7) 0.0052(7) 0.0092(7)
C13 0.0395(9) 0.0568(10) 0.0470(9) -0.0007(8) -0.0012(7) 0.0124(7)
C14 0.0370(8) 0.0539(10) 0.0463(9) -0.0056(7) -0.0008(7) 0.0024(7)
C15 0.0330(8) 0.0447(8) 0.0415(8) -0.0004(6) 0.0079(6) 0.0006(6)
C16 0.0837(16) 0.0458(11) 0.120(2) -0.0041(12) -0.0079(14) 0.0032(11)
C17 0.0936(18) 0.1017(19) 0.0540(12) 0.0056(12) -0.0086(12) 0.0313(14)
C18 0.0425(9) 0.0447(8) 0.0374(8) 0.0062(7) 0.0024(7) 0.0011(7)
C19 0.0386(8) 0.0400(8) 0.0372(8) -0.0004(6) 0.0024(6) 0.0015(6)
C20 0.0332(8) 0.0430(8) 0.0390(8) 0.0018(6) 0.0015(6) -0.0011(6)
C21 0.0543(10) 0.0479(9) 0.0475(9) -0.0021(7) 0.0036(8) -0.0079(8)
C22 0.0586(11) 0.0457(10) 0.0717(13) 0.0072(9) 0.0098(10) -0.0084(8)
C23 0.0596(12) 0.0619(12) 0.0617(12) 0.0184(9) 0.0178(9) -0.0028(9)
C24 0.0559(11) 0.0675(12) 0.0443(9) 0.0056(8) 0.0148(8) 0.0014(9)
C25 0.0449(9) 0.0468(9) 0.0443(9) -0.0001(7) 0.0077(7) -0.0013(7)
C26 0.0432(9) 0.0385(8) 0.0374(8) 0.0008(6) 0.0022(7) 0.0002(6)
C27 0.0529(11) 0.0690(12) 0.0446(9) -0.0045(8) 0.0099(8) 0.0048(9)
C28 0.0803(15) 0.0849(15) 0.0378(9) -0.0049(9) 0.0102(10) 0.0051(12)
C29 0.0646(13) 0.0661(12) 0.0426(10) 0.0031(9) -0.0096(9) -0.0059(10)
C30 0.0462(10) 0.0622(11) 0.0550(11) 0.0093(9) -0.0046(8) -0.0072(8)
C31 0.0434(9) 0.0570(10) 0.0432(9) 0.0042(7) 0.0044(7) -0.0041(7)
C32 0.0410(9) 0.0452(9) 0.0496(9) 0.0054(7) 0.0051(7) -0.0018(7)
C33 0.0639(12) 0.0589(11) 0.0570(11) 0.0136(9) 0.0170(9) -0.0043(9)
C34 0.112(2) 0.0618(13) 0.0883(17) 0.0300(12) 0.0141(15) -0.0031(13)
N1 0.0358(7) 0.0408(7) 0.0424(7) 0.0005(5) 0.0038(5) -0.0029(5)
O1 0.0668(8) 0.0382(6) 0.0607(7) 0.0009(5) 0.0148(6) -0.0037(5)
O2 0.0434(7) 0.0597(7) 0.0571(7) -0.0093(6) 0.0025(6) -0.0140(5)
O3 0.0720(9) 0.0690(9) 0.0593(8) -0.0039(7) -0.0182(7) 0.0282(7)
O4 0.0664(9) 0.0449(7) 0.0787(9) -0.0023(6) -0.0098(7) 0.0143(6)
S1 0.0420(2) 0.0398(2) 0.0475(2) -0.00269(16) 0.00618(17) -0.00699(16)

loop_
_atom_type_symbol
_atom_type_description
_atom_type_scat_dispersion_real
_atom_type_scat_dispersion_imag
_atom_type_scat_source
C C 0.0033 0.0016 'International Tables Vol C Tables 4.2.6.8 and 6.1.1.4'
H H 0.0000 0.0000 'International Tables Vol C Tables 4.2.6.8 and 6.1.1.4'
N N 0.0061 0.0033 'International Tables Vol C Tables 4.2.6.8 and 6.1.1.4'
O O 0.0106 0.0060 'International Tables Vol C Tables 4.2.6.8 and 6.1.1.4'
S S 0.1246 0.1234 'International Tables Vol C Tables 4.2.6.8 and 6.1.1.4'

loop_
_geom_angle_atom_site_label_1
_geom_angle_atom_site_label_2
_geom_angle_atom_site_label_3
_geom_angle
C6 C1 C2 120.53(16)
C6 C1 S1 120.08(13)
C2 C1 S1 119.29(13)
C3 C2 C1 118.99(16)
C3 C2 H2 120.5
C1 C2 H2 120.5
C2 C3 C4 121.49(16)
C2 C3 H3 119.3
C4 C3 H3 119.3
C5 C4 C3 118.47(16)
C5 C4 C7 120.33(17)
C3 C4 C7 121.20(17)
C4 C5 C6 121.10(16)
C4 C5 H5 119.4
C6 C5 H5 119.4
C1 C6 C5 119.41(16)
C1 C6 H6 120.3
C5 C6 H6 120.3
C4 C7 H7A 109.5
C4 C7 H7B 109.5
H7A C7 H7B 109.5
C4 C7 H7C 109.5
H7A C7 H7C 109.5
H7B C7 H7C 109.5
C9 C8 N1 109.30(13)
C9 C8 C32 127.27(14)
N1 C8 C32 123.29(13)
C8 C9 C10 108.40(13)
C8 C9 C18 123.58(14)
C10 C9 C18 127.99(14)
C15 C10 C11 119.78(14)
C15 C10 C9 107.29(14)
C11 C10 C9 132.93(14)
C12 C11 C10 118.94(15)
C12 C11 H11 120.5
C10 C11 H11 120.5
O4 C12 C11 124.24(15)
O4 C12 C13 115.51(14)
C11 C12 C13 120.25(16)
O3 C13 C14 122.86(16)
O3 C13 C12 115.97(16)
C14 C13 C12 121.17(15)
C13 C14 C15 117.72(15)
C13 C14 H14 121.1
C15 C14 H14 121.1
C10 C15 C14 121.99(15)
C10 C15 N1 108.55(13)
C14 C15 N1 129.43(14)
O4 C16 H16A 109.5
O4 C16 H16B 109.5
H16A C16 H16B 109.5
O4 C16 H16C 109.5
H16A C16 H16C 109.5
H16B C16 H16C 109.5
O3 C17 H17A 109.5
O3 C17 H17B 109.5
H17A C17 H17B 109.5
O3 C17 H17C 109.5
H17A C17 H17C 109.5
H17B C17 H17C 109.5
C19 C18 C9 128.90(15)
C19 C18 H18 115.6
C9 C18 H18 115.6
C18 C19 C20 124.72(14)
C18 C19 C26 118.99(14)
C20 C19 C26 116.28(13)
C25 C20 C21 117.87(15)
C25 C20 C19 122.27(14)
C21 C20 C19 119.86(14)
C22 C21 C20 120.90(17)
C22 C21 H21 119.6
C20 C21 H21 119.6
C23 C22 C21 120.27(18)
C23 C22 H22 119.9
C21 C22 H22 119.9
C24 C23 C22 119.42(17)
C24 C23 H23 120.3
C22 C23 H23 120.3
C23 C24 C25 120.70(18)
C23 C24 H24 119.6
C25 C24 H24 119.6
C24 C25 C20 120.81(16)
C24 C25 H25 119.6
C20 C25 H25 119.6
C27 C26 C31 118.04(15)
C27 C26 C19 121.78(15)
C31 C26 C19 120.16(15)
C26 C27 C28 120.29(19)
C26 C27 H27 119.9
C28 C27 H27 119.9
C29 C28 C27 120.93(19)
C29 C28 H28 119.5
C27 C28 H28 119.5
C30 C29 C28 119.38(17)
C30 C29 H29 120.3
C28 C29 H29 120.3
C29 C30 C31 120.36(19)
C29 C30 H30 119.8
C31 C30 H30 119.8
C30 C31 C26 120.99(17)
C30 C31 H31 119.5
C26 C31 H31 119.5
C8 C32 C33 114.62(15)
C8 C32 H32A 108.6
C33 C32 H32A 108.6
C8 C32 H32B 108.6
C33 C32 H32B 108.6
H32A C32 H32B 107.6
C34 C33 C32 111.61(18)
C34 C33 H33A 109.3
C32 C33 H33A 109.3
C34 C33 H33B 109.3
C32 C33 H33B 109.3
H33A C33 H33B 108.0
C33 C34 H34A 109.5
C33 C34 H34B 109.5
H34A C34 H34B 109.5
C33 C34 H34C 109.5
H34A C34 H34C 109.5
H34B C34 H34C 109.5
C15 N1 C8 106.43(12)
C15 N1 S1 116.91(10)
C8 N1 S1 123.03(11)
C13 O3 C17 117.34(15)
C12 O4 C16 117.56(15)
O2 S1 O1 119.34(7)
O2 S1 N1 106.64(7)
O1 S1 N1 107.40(7)
O2 S1 C1 108.88(8)
O1 S1 C1 110.35(8)
N1 S1 C1 102.89(7)

loop_
_geom_bond_atom_site_label_1
_geom_bond_atom_site_label_2
_geom_bond_distance
C1 C6 1.380(2)
C1 C2 1.385(2)
C1 S1 1.7522(17)
C2 C3 1.375(2)
C2 H2 0.9300
C3 C4 1.386(2)
C3 H3 0.9300
C4 C5 1.378(3)
C4 C7 1.505(2)
C5 C6 1.381(3)
C5 H5 0.9300
C6 H6 0.9300
C7 H7A 0.9600
C7 H7B 0.9600
C7 H7C 0.9600
C8 C9 1.356(2)
C8 N1 1.4304(19)
C8 C32 1.500(2)
C9 C10 1.449(2)
C9 C18 1.471(2)
C10 C15 1.388(2)
C10 C11 1.393(2)
C11 C12 1.380(2)
C11 H11 0.9300
C12 O4 1.369(2)
C12 C13 1.410(2)
C13 O3 1.371(2)
C13 C14 1.374(2)
C14 C15 1.389(2)
C14 H14 0.9300
C15 N1 1.429(2)
C16 O4 1.409(3)
C16 H16A 0.9600
C16 H16B 0.9600
C16 H16C 0.9600
C17 O3 1.398(3)
C17 H17A 0.9600
C17 H17B 0.9600
C17 H17C 0.9600
C18 C19 1.341(2)
C18 H18 0.9300
C19 C20 1.485(2)
C19 C26 1.493(2)
C20 C25 1.387(2)
C20 C21 1.397(2)
C21 C22 1.382(3)
C21 H21 0.9300
C22 C23 1.378(3)
C22 H22 0.9300
C23 C24 1.373(3)
C23 H23 0.9300
C24 C25 1.382(2)
C24 H24 0.9300
C25 H25 0.9300
C26 C27 1.378(2)
C26 C31 1.394(2)
C27 C28 1.390(3)
C27 H27 0.9300
C28 C29 1.369(3)
C28 H28 0.9300
C29 C30 1.365(3)
C29 H29 0.9300
C30 C31 1.381(2)
C30 H30 0.9300
C31 H31 0.9300
C32 C33 1.517(2)
C32 H32A 0.9700
C32 H32B 0.9700
C33 C34 1.511(3)
C33 H33A 0.9700
C33 H33B 0.9700
C34 H34A 0.9600
C34 H34B 0.9600
C34 H34C 0.9600
N1 S1 1.6773(14)
O1 S1 1.4246(12)
O2 S1 1.4232(12)
